data_4060725
_journal_name_full Organometallics
_journal_year 2003
_chemical_formula_moiety 'C17 H28 Cl4 Fe N2 Si2 Zr '
_chemical_formula_sum 'C17 H28 Cl4 Fe N2 Si2 Zr'
_chemical_formula_weight 605.47
_space_group_IT_number 2
_symmetry_cell_setting triclinic
_symmetry_Int_Tables_number 2
_symmetry_space_group_name_Hall '-P 1'
_symmetry_space_group_name_H-M 'P -1'
_cell_angle_alpha 112.123(1)
_cell_angle_beta 101.207(1)
_cell_angle_gamma 105.035(1)
_cell_formula_units_Z 2
_cell_length_a 10.8988(3)
_cell_length_b 10.9214(4)
_cell_length_c 12.2609(4)
_cell_measurement_temperature 113.2
_cell_volume 1234.16(7)
_diffrn_ambient_temperature 113.2
_exptl_crystal_density_diffrn 1.629
_cod_depositor_comments
;
The following automatic conversions were performed:

'_atom_site_thermal_displace_type' tag value 'Uij' was replaced with
'Uani' value 55 times.

Automatic conversion script
Id: cif_fix_values 1646 2011-03-28 12:23:43Z adriana 
;
_cod_original_formula_sum 'C17 H28 Cl4 Fe N2 Si2 Zr '
_cod_database_code 4060725

loop_
_symmetry_equiv_pos_as_xyz
'  +x,  +y,  +z'
'  -x,  -y,  -z'

loop_
_atom_site_aniso_label
_atom_site_aniso_U_11
_atom_site_aniso_U_22
_atom_site_aniso_U_33
_atom_site_aniso_U_12
_atom_site_aniso_U_13
_atom_site_aniso_U_23
Zr(1) 0.0147(2) 0.0155(2) 0.0176(2) 0.0069(1) 0.0070(1) 0.0083(1)
Fe(1) 0.0156(2) 0.0157(2) 0.0192(2) 0.0068(2) 0.0076(2) 0.0084(2)
Cl(1) 0.0200(4) 0.0184(4) 0.0186(4) 0.0037(3) 0.0078(3) 0.0082(3)
Cl(2) 0.0232(4) 0.0227(4) 0.0226(4) 0.0060(3) 0.0046(3) 0.0081(3)
Cl(3) 0.0408(6) 0.0327(5) 0.0690(7) 0.0111(5) 0.0169(5) 0.0190(5)
Cl(4) 0.0579(7) 0.0580(7) 0.0572(7) 0.0140(6) 0.0151(6) 0.0318(6)
Si(1) 0.0196(4) 0.0161(4) 0.0248(5) 0.0087(3) 0.0091(4) 0.0094(4)
Si(2) 0.0163(4) 0.0202(4) 0.0203(4) 0.0094(3) 0.0071(3) 0.0096(4)
N(1) 0.016(1) 0.015(1) 0.020(1) 0.005(1) 0.007(1) 0.009(1)
N(2) 0.016(1) 0.022(1) 0.023(1) 0.010(1) 0.011(1) 0.013(1)
C(1) 0.017(2) 0.022(2) 0.024(2) 0.013(1) 0.011(1) 0.011(1)
C(2) 0.015(1) 0.022(2) 0.026(2) 0.010(1) 0.006(1) 0.010(1)
C(3) 0.011(1) 0.019(2) 0.034(2) 0.004(1) 0.009(1) 0.012(1)
C(4) 0.023(2) 0.022(2) 0.032(2) 0.011(1) 0.018(1) 0.015(1)
C(5) 0.023(2) 0.018(2) 0.026(2) 0.009(1) 0.015(1) 0.009(1)
C(6) 0.017(1) 0.020(2) 0.025(2) 0.012(1) 0.010(1) 0.014(1)
C(7) 0.022(2) 0.019(2) 0.023(2) 0.011(1) 0.009(1) 0.009(1)
C(8) 0.019(2) 0.017(2) 0.032(2) 0.006(1) 0.008(1) 0.011(1)
C(9) 0.027(2) 0.025(2) 0.031(2) 0.014(1) 0.014(1) 0.019(2)
C(10) 0.024(2) 0.027(2) 0.024(2) 0.012(1) 0.008(1) 0.015(1)
C(11) 0.046(2) 0.021(2) 0.031(2) 0.016(2) 0.018(2) 0.009(2)
C(12) 0.025(2) 0.025(2) 0.045(2) 0.015(1) 0.015(2) 0.020(2)
C(13) 0.023(2) 0.022(2) 0.035(2) 0.010(1) 0.012(1) 0.013(2)
C(14) 0.019(2) 0.032(2) 0.041(2) 0.012(1) 0.015(1) 0.021(2)
C(15) 0.030(2) 0.044(2) 0.026(2) 0.018(2) 0.008(1) 0.017(2)
C(16) 0.029(2) 0.024(2) 0.033(2) 0.016(1) 0.014(1) 0.013(2)
C(17) 0.029(2) 0.062(3) 0.067(3) 0.003(2) 0.011(2) 0.045(3)

loop_
_atom_site_label
_atom_site_fract_x
_atom_site_fract_y
_atom_site_fract_z
_atom_site_U_iso_or_equiv
_atom_site_thermal_displace_type
_atom_site_calc_flag
_atom_site_calc_attached_atom
Zr(1) 0.49948(3) 0.52953(3) 0.67633(3) 0.0211 Uani ? ?
Fe(1) 0.27046(4) 0.30189(4) 0.70670(4) 0.0122 Uani ? ?
Cl(1) 0.62535(7) 0.64833(8) 0.56938(7) 0.0138 Uani ? ?
Cl(2) 0.65647(8) 0.71936(8) 0.87524(7) 0.0230 Uani ? ?
Cl(3) 0.9314(1) -0.0247(1) 0.7161(1) 0.0438 Uani ? ?
Cl(4) 0.9853(1) 0.1631(1) 0.9783(1) 0.0519 Uani ? ?
Si(1) 0.32372(8) 0.75905(9) 0.74623(8) 0.0117 Uani ? ?
Si(2) 0.71961(8) 0.35858(9) 0.72063(8) 0.0174 Uani ? ?
N(1) 0.3397(2) 0.5921(3) 0.6933(2) 0.0129 Uani ? ?
N(2) 0.5631(2) 0.3765(3) 0.6964(2) 0.0133 Uani ? ?
C(1) 0.2443(3) 0.4799(4) 0.6978(3) 0.0153 Uani ? ?
C(2) 0.1485(3) 0.3534(3) 0.5934(3) 0.0157 Uani ? ?
C(3) 0.0719(3) 0.2694(3) 0.6400(3) 0.0159 Uani ? ?
C(4) 0.1192(3) 0.3428(4) 0.7711(3) 0.0191 Uani ? ?
C(5) 0.2270(3) 0.4727(3) 0.8087(3) 0.0175 Uani ? ?
C(6) 0.4550(3) 0.2831(3) 0.7071(3) 0.0133 Uani ? ?
C(7) 0.3475(3) 0.1614(3) 0.6064(3) 0.0174 Uani ? ?
C(8) 0.2613(3) 0.0987(3) 0.6579(3) 0.0184 Uani ? ?
C(9) 0.3114(3) 0.1789(4) 0.7894(3) 0.0217 Uani ? ?
C(10) 0.4311(3) 0.2954(4) 0.8217(3) 0.0230 Uani ? ?
C(11) 0.3381(4) 0.8330(4) 0.9144(3) 0.0191 Uani ? ?
C(12) 0.1547(3) 0.7363(4) 0.6541(4) 0.0153 Uani ? ?
C(13) 0.4608(3) 0.8800(4) 0.7244(3) 0.0267 Uani ? ?
C(14) 0.8295(3) 0.4808(4) 0.6777(4) 0.0230 Uani ? ?
C(15) 0.7949(4) 0.4041(4) 0.8870(3) 0.0176 Uani ? ?
C(16) 0.6952(3) 0.1705(4) 0.6251(3) 0.0325 Uani ? ?
C(17) 0.8670(4) 0.0212(5) 0.8446(5) 0.0454 Uani ? ?
H(1) 0.1376 0.3293 0.5082 0.0189 Uani ? ?
H(2) 0.0011 0.1795 0.5909 0.0190 Uani ? ?
H(3) 0.0851 0.3111 0.8253 0.0229 Uani ? ?
H(4) 0.2780 0.5418 0.8920 0.0210 Uani ? ?
H(5) 0.3366 0.1289 0.5203 0.0209 Uani ? ?
H(6) 0.1821 0.0158 0.6119 0.0221 Uani ? ?
H(7) 0.2720 0.1585 0.8462 0.0260 Uani ? ?
H(8) 0.4848 0.3675 0.9032 0.0276 Uani ? ?
H(9) 0.3403 0.9276 0.9433 0.0229 Uani ? ?
H(10) 0.4184 0.8325 0.9610 0.0229 Uani ? ?
H(11) 0.2629 0.7764 0.9245 0.0229 Uani ? ?
H(12) 0.0879 0.6605 0.6541 0.0184 Uani ? ?
H(13) 0.1381 0.8215 0.6903 0.0184 Uani ? ?
H(14) 0.1518 0.7154 0.5709 0.0184 Uani ? ?
H(15) 0.4444 0.9647 0.7363 0.0321 Uani ? ?
H(16) 0.4638 0.8346 0.6424 0.0321 Uani ? ?
H(17) 0.5442 0.9025 0.7832 0.0321 Uani ? ?
H(18) 0.8453 0.5762 0.7328 0.0276 Uani ? ?
H(19) 0.9126 0.4670 0.6838 0.0276 Uani ? ?
H(20) 0.7868 0.4618 0.5947 0.0276 Uani ? ?
H(21) 0.7982 0.4961 0.9383 0.0212 Uani ? ?
H(22) 0.7416 0.3365 0.9064 0.0212 Uani ? ?
H(23) 0.8834 0.4030 0.9014 0.0212 Uani ? ?
H(24) 0.6612 0.1463 0.5393 0.0390 Uani ? ?
H(25) 0.7789 0.1581 0.6419 0.0390 Uani ? ?
H(26) 0.6332 0.1107 0.6453 0.0390 Uani ? ?
H(27) 0.7913 0.0454 0.8226 0.0545 Uani ? ?
H(28) 0.8402 -0.0586 0.8606 0.0545 Uani ? ?

loop_
_geom_bond_atom_site_label_1
_geom_bond_atom_site_label_2
_geom_bond_distance
_geom_bond_site_symmetry_1
_geom_bond_site_symmetry_2
_geom_bond_publ_flag
Zr(1) Cl(1) 2.5183(8) ? ? yes
Zr(1) Cl(1) 2.7070(8) 1_555 2_666 yes
Zr(1) Cl(2) 2.4296(8) ? ? yes
Zr(1) N(1) 2.048(2) ? ? yes
Zr(1) N(2) 2.044(3) ? ? yes
Fe(1) C(1) 2.076(3) ? ? yes
Fe(1) C(2) 2.067(3) ? ? yes
Fe(1) C(3) 2.043(3) ? ? yes
Fe(1) C(4) 2.040(3) ? ? yes
Fe(1) C(5) 2.049(3) ? ? yes
Fe(1) C(6) 2.073(3) ? ? yes
Fe(1) C(7) 2.055(3) ? ? yes
Fe(1) C(8) 2.038(3) ? ? yes
Fe(1) C(9) 2.047(3) ? ? yes
Fe(1) C(10) 2.058(3) ? ? yes
Cl(3) C(17) 1.802(5) ? ? yes
Cl(4) C(17) 1.726(5) ? ? yes
Si(1) N(1) 1.759(3) ? ? yes
Si(1) C(11) 1.866(4) ? ? yes
Si(1) C(12) 1.864(4) ? ? yes
Si(1) C(13) 1.856(4) ? ? yes
Si(2) N(2) 1.748(2) ? ? yes
Si(2) C(14) 1.854(4) ? ? yes
Si(2) C(15) 1.859(4) ? ? yes
Si(2) C(16) 1.857(4) ? ? yes
N(1) C(1) 1.413(4) ? ? yes
N(2) C(6) 1.408(4) ? ? yes
C(1) C(2) 1.427(5) ? ? yes
C(1) C(5) 1.437(5) ? ? yes
C(2) C(3) 1.431(5) ? ? yes
C(3) C(4) 1.409(5) ? ? yes
C(4) C(5) 1.427(5) ? ? yes
C(6) C(7) 1.434(5) ? ? yes
C(6) C(10) 1.442(4) ? ? yes
C(7) C(8) 1.404(5) ? ? yes
C(8) C(9) 1.418(5) ? ? yes
C(9) C(10) 1.427(5) ? ? yes
